data_7036912
loop_
_publ_author_name
'Zheng, Junhao'
'Lin, Yue-Jian'
'Wang, Huadong'

_publ_section_title
;
 Synthesis of 2-(lutidinyl)organoboranes and their reactivities against
 dihydrogen and pinacol borane.
;
_journal_issue 14
_journal_name_full 'Dalton transactions (Cambridge, England : 2003)'
_journal_page_first 6088
_journal_page_last 6093
_journal_paper_doi 10.1039/c5dt03815d
_journal_volume 45
_journal_year 2016
_chemical_formula_sum 'C31 H23 B2 F18 N O2'
_chemical_formula_weight 805.12
_chemical_name_systematic
; 
 ? 
;
_space_group_crystal_system triclinic
_space_group_IT_number 2
_space_group_name_Hall '-P 1'
_space_group_name_H-M_alt 'P -1'
_symmetry_space_group_name_Hall '-P 1'
_symmetry_space_group_name_H-M 'P -1'
_atom_sites_solution_hydrogens geom
_audit_creation_method SHELXL-2013
_audit_update_record
;
2015-09-22 deposited with the CCDC.
2015-10-16 downloaded from the CCDC.
;
_cell_angle_alpha 92.540(3)
_cell_angle_beta 90.638(3)
_cell_angle_gamma 106.369(3)
_cell_formula_units_Z 2
_cell_length_a 8.8508(16)
_cell_length_b 11.638(2)
_cell_length_c 17.057(3)
_cell_measurement_reflns_used 4154
_cell_measurement_temperature 203(2)
_cell_measurement_theta_max 26.94
_cell_measurement_theta_min 2.39
_cell_volume 1683.6(5)
_computing_cell_refinement 'Bruker SAINT'
_computing_data_collection 'Bruker APEX2'
_computing_data_reduction 'Bruker SAINT'
_computing_molecular_graphics 'Bruker SHELXTL'
_computing_publication_material 'Bruker SHELXTL'
_computing_structure_refinement 'SHELXL-2013 (Sheldrick, 2013)'
_computing_structure_solution 'SHELXS-97 (Sheldrick, 2008)'
_diffrn_ambient_temperature 203(2)
_diffrn_measured_fraction_theta_full 0.984
_diffrn_measured_fraction_theta_max 0.985
_diffrn_measurement_device_type 'Bruker APEX-II CCD'
_diffrn_measurement_method '\f and \w scans'
_diffrn_radiation_type MoK\a
_diffrn_radiation_wavelength 0.71073
_diffrn_reflns_av_R_equivalents 0.0224
_diffrn_reflns_av_unetI/netI 0.0425
_diffrn_reflns_Laue_measured_fraction_full 0.984
_diffrn_reflns_Laue_measured_fraction_max 0.985
_diffrn_reflns_limit_h_max 10
_diffrn_reflns_limit_h_min -10
_diffrn_reflns_limit_k_max 13
_diffrn_reflns_limit_k_min -14
_diffrn_reflns_limit_l_max 21
_diffrn_reflns_limit_l_min -19
_diffrn_reflns_number 10930
_diffrn_reflns_point_group_measured_fraction_full 0.984
_diffrn_reflns_point_group_measured_fraction_max 0.985
_diffrn_reflns_theta_full 25.242
_diffrn_reflns_theta_max 25.999
_diffrn_reflns_theta_min 1.826
_exptl_absorpt_coefficient_mu 0.166
_exptl_absorpt_correction_T_max 0.746
_exptl_absorpt_correction_T_min 0.652
_exptl_absorpt_correction_type multi-scan
_exptl_absorpt_process_details sadabs
_exptl_crystal_colour orange
_exptl_crystal_density_diffrn 1.588
_exptl_crystal_description block
_exptl_crystal_F_000 808
_exptl_crystal_size_max 0.420
_exptl_crystal_size_mid 0.140
_exptl_crystal_size_min 0.120
_refine_diff_density_max 0.507
_refine_diff_density_min -0.490
_refine_diff_density_rms 0.070
_refine_ls_extinction_method none
_refine_ls_goodness_of_fit_ref 1.039
_refine_ls_hydrogen_treatment constr
_refine_ls_matrix_type full
_refine_ls_number_parameters 520
_refine_ls_number_reflns 6514
_refine_ls_number_restraints 63
_refine_ls_restrained_S_all 1.058
_refine_ls_R_factor_all 0.0721
_refine_ls_R_factor_gt 0.0536
_refine_ls_shift/su_max 0.005
_refine_ls_shift/su_mean 0.000
_refine_ls_structure_factor_coef Fsqd
_refine_ls_weighting_details
; 
 w=1/[\s^2^(Fo^2^)+(0.1071P)^2^+0.7354P] 
 where P=(Fo^2^+2Fc^2^)/3 
;
_refine_ls_weighting_scheme calc
_refine_ls_wR_factor_gt 0.1608
_refine_ls_wR_factor_ref 0.1828
_reflns_Friedel_coverage 0.000
_reflns_number_gt 4886
_reflns_number_total 6514
_reflns_threshold_expression 'I > 2\s(I)'
_cod_data_source_file c5dt03815d2.cif
_cod_data_source_block mo_50609a
_cod_depositor_comments 'Adding full bibliography for 7036908--7036914.cif.'
_cod_database_code 7036912
_shelx_space_group_comment
; 
The symmetry employed for this shelxl refinement is uniquely defined 
by the following loop, which should always be used as a source of 
symmetry information in preference to the above space-group names. 
They are only intended as comments. 
;
_shelx_estimated_absorpt_t_min 0.934
_shelx_estimated_absorpt_t_max 0.980
_shelxl_version_number 2013-2

loop_
_space_group_symop_operation_xyz
'x, y, z'
'-x, -y, -z'

loop_
_atom_site_label
_atom_site_type_symbol
_atom_site_fract_x
_atom_site_fract_y
_atom_site_fract_z
_atom_site_U_iso_or_equiv
_atom_site_adp_type
_atom_site_occupancy
_atom_site_site_symmetry_order
_atom_site_calc_flag
_atom_site_refinement_flags_posn
_atom_site_refinement_flags_adp
_atom_site_refinement_flags_occupancy
_atom_site_disorder_assembly
_atom_site_disorder_group
B1 B 0.3606(3) -0.1184(2) 0.23218(16) 0.0298(5) Uani 1 1 d . . . . .
B2 B 0.7001(3) 0.2063(2) 0.22431(15) 0.0271(5) Uani 1 1 d . . . . .
O1 O 0.3075(2) -0.07880(16) 0.29924(10) 0.0387(4) Uani 1 1 d . . . . .
O2 O 0.4125(2) -0.21579(15) 0.23683(10) 0.0393(4) Uani 1 1 d . . . . .
N1 N 0.3566(2) -0.05828(17) 0.15666(11) 0.0290(4) Uani 1 1 d . . . . .
F1 F 1.0377(2) 0.3902(2) 0.19100(12) 0.0745(6) Uani 1 1 d . U . . .
F2 F 0.9367(2) 0.26617(19) 0.10063(19) 0.1027(10) Uani 1 1 d . U . . .
F3 F 1.0388(2) 0.4494(2) 0.07761(15) 0.0868(8) Uani 1 1 d . U . . .
F4 F 0.6815(3) 0.73870(15) 0.11944(12) 0.0748(6) Uani 1 1 d . . . . .
F5 F 0.6775(3) 0.65400(19) 0.00597(12) 0.0832(7) Uani 1 1 d . . . . .
F6 F 0.4651(3) 0.63775(19) 0.06631(15) 0.0832(7) Uani 1 1 d . . . . .
F7 F 0.3431(2) 0.37551(15) 0.28302(11) 0.0543(5) Uani 1 1 d . . . . .
F8 F 0.27254(19) 0.24665(17) 0.18680(12) 0.0618(5) Uani 1 1 d . . . . .
F9 F 0.4047(2) 0.21179(15) 0.28342(11) 0.0534(5) Uani 1 1 d . . . . .
F10 F 1.05498(19) 0.00464(16) 0.21925(10) 0.0545(5) Uani 1 1 d . . . . .
F11 F 0.8106(2) -0.07030(15) 0.24205(12) 0.0590(5) Uani 1 1 d . . . . .
F12 F 0.8837(2) 0.05580(18) 0.15308(9) 0.0587(5) Uani 1 1 d . . . . .
F13 F 1.3174(10) 0.2016(14) 0.4480(6) 0.114(5) Uani 0.519(11) 1 d D U P A 1
F14 F 1.1979(14) 0.2921(9) 0.5281(5) 0.111(5) Uani 0.519(11) 1 d D U P A 1
F15 F 1.1308(8) 0.1063(8) 0.5137(5) 0.096(2) Uani 0.519(11) 1 d D U P A 1
F13' F 1.3054(10) 0.3346(7) 0.4715(7) 0.111(4) Uani 0.481(11) 1 d D U P A 2
F14' F 1.1496(9) 0.2030(19) 0.5351(3) 0.125(6) Uani 0.481(11) 1 d D U P A 2
F15' F 1.2904(14) 0.1600(13) 0.4492(7) 0.114(5) Uani 0.481(11) 1 d D U P A 2
F16 F 0.6400(2) 0.35541(19) 0.36231(11) 0.0635(5) Uani 1 1 d . . . . .
F17 F 0.8314(3) 0.4534(2) 0.43716(11) 0.0797(7) Uani 1 1 d . . . . .
F18 F 0.8357(2) 0.48144(15) 0.31422(12) 0.0616(5) Uani 1 1 d . . . . .
C1 C 0.2374(3) -0.1072(2) 0.10200(14) 0.0352(5) Uani 1 1 d . . . . .
C2 C 0.2266(3) -0.0485(2) 0.03633(15) 0.0419(6) Uani 1 1 d . . . . .
H2 H 0.1448 -0.0810 -0.0008 0.050 Uiso 1 1 calc R U . . .
C3 C 0.3383(3) 0.0610(2) 0.02410(15) 0.0412(6) Uani 1 1 d . . . . .
H3 H 0.3307 0.1018 -0.0215 0.049 Uiso 1 1 calc R U . . .
C4 C 0.4570(3) 0.1090(2) 0.07710(14) 0.0340(5) Uani 1 1 d . . . . .
H4 H 0.5311 0.1823 0.0677 0.041 Uiso 1 1 calc R U . . .
C5 C 0.4707(3) 0.04957(19) 0.14690(13) 0.0281(5) Uani 1 1 d . . . . .
C6 C 0.5934(3) 0.0875(2) 0.20382(14) 0.0297(5) Uani 1 1 d . . . . .
H6 H 0.6094 0.0259 0.2338 0.036 Uiso 1 1 calc R U . . .
C7 C 0.1234(3) -0.2246(3) 0.11943(18) 0.0501(7) Uani 1 1 d . . . . .
H7A H 0.0448 -0.2491 0.0773 0.075 Uiso 1 1 calc R U . . .
H7B H 0.0722 -0.2161 0.1684 0.075 Uiso 1 1 calc R U . . .
H7C H 0.1794 -0.2848 0.1238 0.075 Uiso 1 1 calc R U . . .
C8 C 0.3580(4) -0.1444(3) 0.36162(16) 0.0442(6) Uani 1 1 d . . . . .
C9 C 0.3767(3) -0.2581(2) 0.31603(17) 0.0436(6) Uani 1 1 d . . . . .
C10 C 0.5122(4) -0.0627(3) 0.39594(17) 0.0539(8) Uani 1 1 d . . . . .
H10A H 0.5933 -0.0534 0.3571 0.081 Uiso 1 1 calc R U . . .
H10B H 0.5430 -0.0977 0.4419 0.081 Uiso 1 1 calc R U . . .
H10C H 0.4985 0.0151 0.4108 0.081 Uiso 1 1 calc R U . . .
C11 C 0.2339(5) -0.1668(4) 0.4240(2) 0.0751(11) Uani 1 1 d . . . . .
H11A H 0.2313 -0.0910 0.4491 0.113 Uiso 1 1 calc R U . . .
H11B H 0.2592 -0.2172 0.4629 0.113 Uiso 1 1 calc R U . . .
H11C H 0.1317 -0.2067 0.3998 0.113 Uiso 1 1 calc R U . . .
C12 C 0.5105(4) -0.3036(3) 0.3452(2) 0.0600(9) Uani 1 1 d . . . . .
H12A H 0.5122 -0.3751 0.3142 0.090 Uiso 1 1 calc R U . . .
H12B H 0.4953 -0.3225 0.3999 0.090 Uiso 1 1 calc R U . . .
H12C H 0.6096 -0.2422 0.3401 0.090 Uiso 1 1 calc R U . . .
C13 C 0.2257(5) -0.3607(3) 0.3078(2) 0.0721(11) Uani 1 1 d . . . . .
H13A H 0.1376 -0.3290 0.2974 0.108 Uiso 1 1 calc R U . . .
H13B H 0.2086 -0.4030 0.3561 0.108 Uiso 1 1 calc R U . . .
H13C H 0.2346 -0.4155 0.2648 0.108 Uiso 1 1 calc R U . . .
C14 C 0.6775(3) 0.3253(2) 0.18611(13) 0.0274(5) Uani 1 1 d . . . . .
C15 C 0.7933(3) 0.4004(2) 0.14001(14) 0.0307(5) Uani 1 1 d . . . . .
C16 C 0.7715(3) 0.4996(2) 0.10406(14) 0.0368(6) Uani 1 1 d . . . . .
H16 H 0.8515 0.5461 0.0735 0.044 Uiso 1 1 calc R U . . .
C17 C 0.6330(3) 0.5298(2) 0.11315(15) 0.0384(6) Uani 1 1 d . . . . .
C18 C 0.5166(3) 0.4611(2) 0.15787(15) 0.0377(6) Uani 1 1 d . . . . .
H18 H 0.4223 0.4821 0.1646 0.045 Uiso 1 1 calc R U . . .
C19 C 0.5369(3) 0.3606(2) 0.19339(14) 0.0316(5) Uani 1 1 d . . . . .
C20 C 0.9495(3) 0.3756(2) 0.12642(16) 0.0376(6) Uani 1 1 d . . . . .
C21 C 0.6149(4) 0.6399(3) 0.07654(17) 0.0504(7) Uani 1 1 d . . . . .
C22 C 0.3919(3) 0.2966(2) 0.23756(17) 0.0386(6) Uani 1 1 d . . . . .
C23 C 0.8388(3) 0.2141(2) 0.28948(13) 0.0273(5) Uani 1 1 d . . . . .
C24 C 0.9292(3) 0.1311(2) 0.28775(13) 0.0295(5) Uani 1 1 d . . . . .
C25 C 1.0410(3) 0.1310(2) 0.34601(15) 0.0372(6) Uani 1 1 d . . . . .
H25 H 1.0966 0.0730 0.3430 0.045 Uiso 1 1 calc R U . . .
C26 C 1.0706(3) 0.2145(3) 0.40754(15) 0.0425(6) Uani 1 1 d . . . . .
C27 C 0.9902(3) 0.3004(2) 0.41112(15) 0.0392(6) Uani 1 1 d . . . . .
H27 H 1.0124 0.3596 0.4523 0.047 Uiso 1 1 calc R U . . .
C28 C 0.8764(3) 0.2996(2) 0.35400(14) 0.0318(5) Uani 1 1 d . . . . .
C29 C 0.9176(3) 0.0322(2) 0.22500(15) 0.0369(6) Uani 1 1 d . . . . .
C30 C 1.1907(4) 0.2149(4) 0.4704(2) 0.0685(11) Uani 1 1 d D . . . .
C31 C 0.7950(4) 0.3966(3) 0.36608(16) 0.0447(6) Uani 1 1 d . . . . .

loop_
_atom_site_aniso_label
_atom_site_aniso_U_11
_atom_site_aniso_U_22
_atom_site_aniso_U_33
_atom_site_aniso_U_23
_atom_site_aniso_U_13
_atom_site_aniso_U_12
B1 0.0245(12) 0.0295(13) 0.0327(13) -0.0030(10) -0.0045(10) 0.0041(10)
B2 0.0221(11) 0.0326(13) 0.0264(12) 0.0011(10) 0.0018(9) 0.0074(10)
O1 0.0421(10) 0.0449(10) 0.0329(9) 0.0055(7) 0.0041(7) 0.0180(8)
O2 0.0461(10) 0.0339(9) 0.0387(10) -0.0029(7) -0.0059(8) 0.0136(8)
N1 0.0265(9) 0.0286(10) 0.0303(10) -0.0029(8) -0.0044(8) 0.0060(8)
F1 0.0371(9) 0.1267(19) 0.0647(12) 0.0080(12) -0.0009(9) 0.0308(11)
F2 0.0517(12) 0.0586(13) 0.186(3) -0.0531(15) 0.0337(14) 0.0035(10)
F3 0.0579(12) 0.1120(18) 0.1012(17) 0.0668(15) 0.0457(12) 0.0305(12)
F4 0.1192(18) 0.0341(9) 0.0672(12) 0.0026(8) -0.0246(12) 0.0165(10)
F5 0.147(2) 0.0681(13) 0.0498(11) 0.0262(10) 0.0153(13) 0.0523(14)
F6 0.0854(16) 0.0626(13) 0.1096(18) 0.0261(12) -0.0261(13) 0.0316(11)
F7 0.0528(10) 0.0470(9) 0.0682(11) 0.0016(8) 0.0208(9) 0.0219(8)
F8 0.0277(8) 0.0713(12) 0.0765(13) -0.0066(10) -0.0017(8) -0.0002(8)
F9 0.0465(9) 0.0496(9) 0.0719(11) 0.0266(8) 0.0277(8) 0.0219(8)
F10 0.0417(9) 0.0678(11) 0.0615(11) -0.0208(9) -0.0080(8) 0.0318(8)
F11 0.0517(10) 0.0380(9) 0.0816(13) -0.0120(8) -0.0057(9) 0.0059(8)
F12 0.0699(12) 0.0888(13) 0.0321(8) -0.0108(8) -0.0076(8) 0.0489(11)
F13 0.031(3) 0.268(15) 0.050(4) 0.035(6) 0.002(3) 0.049(5)
F14 0.142(10) 0.125(6) 0.086(7) -0.058(5) -0.090(7) 0.083(6)
F15 0.096(4) 0.121(6) 0.072(4) 0.037(4) -0.034(3) 0.028(4)
F13' 0.079(5) 0.123(5) 0.118(7) -0.017(4) -0.068(5) 0.011(4)
F14' 0.061(4) 0.291(17) 0.031(3) 0.021(7) -0.002(3) 0.059(8)
F15' 0.119(9) 0.170(8) 0.091(7) -0.046(6) -0.066(6) 0.112(7)
F16 0.0476(10) 0.0869(14) 0.0663(12) -0.0071(10) 0.0043(9) 0.0371(10)
F17 0.1171(18) 0.0918(15) 0.0498(11) -0.0379(10) -0.0322(11) 0.0690(14)
F18 0.0794(13) 0.0400(9) 0.0670(12) -0.0044(8) -0.0148(10) 0.0210(9)
C1 0.0318(12) 0.0376(13) 0.0345(13) -0.0086(10) -0.0080(10) 0.0091(10)
C2 0.0446(15) 0.0453(15) 0.0341(13) -0.0058(11) -0.0166(11) 0.0118(12)
C3 0.0548(16) 0.0390(14) 0.0331(13) -0.0009(10) -0.0079(11) 0.0195(12)
C4 0.0408(13) 0.0279(11) 0.0333(12) -0.0009(9) -0.0019(10) 0.0100(10)
C5 0.0268(11) 0.0265(11) 0.0321(12) -0.0033(9) 0.0009(9) 0.0100(9)
C6 0.0268(11) 0.0309(11) 0.0323(12) 0.0046(9) -0.0022(9) 0.0091(9)
C7 0.0431(16) 0.0473(16) 0.0479(16) -0.0014(13) -0.0163(13) -0.0054(13)
C8 0.0543(16) 0.0456(15) 0.0365(14) 0.0094(11) 0.0046(12) 0.0193(13)
C9 0.0498(16) 0.0370(14) 0.0432(15) 0.0087(11) -0.0081(12) 0.0101(12)
C10 0.072(2) 0.0557(18) 0.0330(14) -0.0024(12) -0.0138(14) 0.0178(16)
C11 0.080(3) 0.102(3) 0.052(2) 0.028(2) 0.0260(18) 0.036(2)
C12 0.075(2) 0.0519(17) 0.061(2) 0.0038(15) -0.0174(17) 0.0314(17)
C13 0.068(2) 0.0499(18) 0.086(3) 0.0237(18) -0.016(2) -0.0063(17)
C14 0.0242(11) 0.0279(11) 0.0277(11) -0.0006(9) -0.0032(8) 0.0041(9)
C15 0.0303(12) 0.0295(11) 0.0286(11) 0.0002(9) -0.0020(9) 0.0031(9)
C16 0.0414(14) 0.0311(12) 0.0326(13) 0.0046(10) -0.0005(10) 0.0012(10)
C17 0.0509(15) 0.0298(12) 0.0333(13) 0.0028(10) -0.0096(11) 0.0096(11)
C18 0.0375(13) 0.0366(13) 0.0404(14) 0.0001(10) -0.0072(11) 0.0135(11)
C19 0.0301(12) 0.0316(12) 0.0322(12) 0.0002(9) -0.0036(9) 0.0079(10)
C20 0.0331(13) 0.0333(12) 0.0426(14) -0.0002(10) 0.0077(11) 0.0034(10)
C21 0.071(2) 0.0388(15) 0.0417(16) 0.0050(12) -0.0095(14) 0.0155(14)
C22 0.0296(12) 0.0361(13) 0.0520(16) 0.0021(11) 0.0048(11) 0.0125(10)
C23 0.0222(10) 0.0299(11) 0.0277(11) 0.0030(9) 0.0020(9) 0.0035(9)
C24 0.0227(11) 0.0337(12) 0.0308(12) 0.0028(9) 0.0004(9) 0.0057(9)
C25 0.0316(12) 0.0473(14) 0.0356(13) 0.0025(11) -0.0032(10) 0.0157(11)
C26 0.0344(13) 0.0615(17) 0.0340(13) -0.0018(12) -0.0108(11) 0.0184(12)
C27 0.0355(13) 0.0481(15) 0.0319(13) -0.0067(11) -0.0055(10) 0.0100(11)
C28 0.0274(11) 0.0339(12) 0.0312(12) 0.0002(9) -0.0002(9) 0.0043(9)
C29 0.0312(12) 0.0420(14) 0.0396(14) -0.0038(11) -0.0059(10) 0.0150(11)
C30 0.064(2) 0.106(3) 0.048(2) -0.0205(19) -0.0273(17) 0.049(2)
C31 0.0524(17) 0.0465(15) 0.0369(14) -0.0088(12) -0.0079(12) 0.0187(13)

loop_
_atom_type_symbol
_atom_type_description
_atom_type_scat_dispersion_real
_atom_type_scat_dispersion_imag
_atom_type_scat_source
C C 0.0033 0.0016 'International Tables Vol C Tables 4.2.6.8 and 6.1.1.4'
H H 0.0000 0.0000 'International Tables Vol C Tables 4.2.6.8 and 6.1.1.4'
B B 0.0013 0.0007 'International Tables Vol C Tables 4.2.6.8 and 6.1.1.4'
N N 0.0061 0.0033 'International Tables Vol C Tables 4.2.6.8 and 6.1.1.4'
O O 0.0106 0.0060 'International Tables Vol C Tables 4.2.6.8 and 6.1.1.4'
F F 0.0171 0.0103 'International Tables Vol C Tables 4.2.6.8 and 6.1.1.4'

loop_
_geom_angle_atom_site_label_1
_geom_angle_atom_site_label_2
_geom_angle_atom_site_label_3
_geom_angle
O2 B1 O1 116.4(2)
O2 B1 N1 122.3(2)
O1 B1 N1 121.3(2)
C6 B2 C14 121.5(2)
C6 B2 C23 117.1(2)
C14 B2 C23 121.43(19)
B1 O1 C8 104.93(19)
B1 O2 C9 106.1(2)
C1 N1 C5 122.7(2)
C1 N1 B1 119.7(2)
C5 N1 B1 117.54(18)
C2 C1 N1 119.9(2)
C2 C1 C7 122.9(2)
N1 C1 C7 117.2(2)
C1 C2 C3 119.6(2)
C4 C3 C2 120.9(2)
C3 C4 C5 120.8(2)
N1 C5 C6 118.0(2)
N1 C5 C4 116.2(2)
C6 C5 C4 125.7(2)
C5 C6 B2 131.1(2)
O1 C8 C11 108.1(3)
O1 C8 C10 106.5(2)
C11 C8 C10 109.7(3)
O1 C8 C9 102.5(2)
C11 C8 C9 115.6(3)
C10 C8 C9 113.6(3)
O2 C9 C12 108.4(3)
O2 C9 C13 106.1(2)
C12 C9 C13 110.0(3)
O2 C9 C8 102.4(2)
C12 C9 C8 115.0(2)
C13 C9 C8 114.1(3)
C15 C14 C19 114.3(2)
C15 C14 B2 123.0(2)
C19 C14 B2 122.7(2)
C16 C15 C14 123.1(2)
C16 C15 C20 115.8(2)
C14 C15 C20 121.1(2)
C17 C16 C15 120.1(2)
C18 C17 C16 119.5(2)
C18 C17 C21 121.4(3)
C16 C17 C21 119.1(3)
C17 C18 C19 120.7(2)
C18 C19 C14 122.2(2)
C18 C19 C22 111.5(2)
C14 C19 C22 126.3(2)
F2 C20 F1 104.6(3)
F2 C20 F3 108.0(2)
F1 C20 F3 103.9(2)
F2 C20 C15 113.6(2)
F1 C20 C15 112.9(2)
F3 C20 C15 113.0(2)
F4 C21 F5 107.0(3)
F4 C21 F6 106.0(3)
F5 C21 F6 105.8(3)
F4 C21 C17 112.5(2)
F5 C21 C17 112.3(3)
F6 C21 C17 112.7(3)
F9 C22 F8 106.7(2)
F9 C22 F7 106.2(2)
F8 C22 F7 105.7(2)
F9 C22 C19 117.3(2)
F8 C22 C19 109.9(2)
F7 C22 C19 110.3(2)
C24 C23 C28 114.1(2)
C24 C23 B2 121.8(2)
C28 C23 B2 124.1(2)
C25 C24 C23 122.7(2)
C25 C24 C29 111.6(2)
C23 C24 C29 125.7(2)
C26 C25 C24 120.6(2)
C25 C26 C27 119.5(2)
C25 C26 C30 120.8(3)
C27 C26 C30 119.7(3)
C26 C27 C28 120.2(2)
C27 C28 C23 122.9(2)
C27 C28 C31 114.7(2)
C23 C28 C31 122.4(2)
F12 C29 F11 106.7(2)
F12 C29 F10 104.8(2)
F11 C29 F10 105.4(2)
F12 C29 C24 116.2(2)
F11 C29 C24 112.0(2)
F10 C29 C24 110.9(2)
F14' C30 F15' 115.7(9)
F13 C30 F14 116.6(7)
F13 C30 F15 100.6(7)
F14 C30 F15 97.7(6)
F14' C30 F13' 104.8(8)
F15' C30 F13' 94.2(7)
F14' C30 C26 118.5(4)
F13 C30 C26 116.5(5)
F15' C30 C26 113.5(6)
F14 C30 C26 114.4(4)
F15 C30 C26 107.5(4)
F13' C30 C26 106.0(4)
F16 C31 F18 106.9(2)
F16 C31 F17 106.1(2)
F18 C31 F17 105.9(2)
F16 C31 C28 113.1(2)
F18 C31 C28 113.0(2)
F17 C31 C28 111.3(2)

loop_
_geom_bond_atom_site_label_1
_geom_bond_atom_site_label_2
_geom_bond_distance
B1 O2 1.342(3)
B1 O1 1.352(3)
B1 N1 1.498(3)
B2 C6 1.463(3)
B2 C14 1.617(3)
B2 C23 1.628(3)
O1 C8 1.472(3)
O2 C9 1.466(3)
N1 C1 1.378(3)
N1 C5 1.389(3)
F1 C20 1.319(3)
F2 C20 1.302(3)
F3 C20 1.323(3)
F4 C21 1.319(3)
F5 C21 1.328(4)
F6 C21 1.329(4)
F7 C22 1.341(3)
F8 C22 1.339(3)
F9 C22 1.315(3)
F10 C29 1.346(3)
F11 C29 1.343(3)
F12 C29 1.319(3)
F13 C30 1.236(8)
F14 C30 1.292(6)
F15 C30 1.462(7)
F13' C30 1.474(8)
F14' C30 1.168(6)
F15' C30 1.273(9)
F16 C31 1.319(3)
F17 C31 1.346(3)
F18 C31 1.331(4)
C1 C2 1.354(4)
C1 C7 1.496(4)
C2 C3 1.401(4)
C3 C4 1.355(4)
C4 C5 1.424(3)
C5 C6 1.409(3)
C8 C11 1.515(4)
C8 C10 1.520(4)
C8 C9 1.556(4)
C9 C12 1.514(4)
C9 C13 1.520(4)
C14 C15 1.417(3)
C14 C19 1.421(3)
C15 C16 1.390(3)
C15 C20 1.508(4)
C16 C17 1.376(4)
C17 C18 1.375(4)
C17 C21 1.497(4)
C18 C19 1.395(3)
C19 C22 1.517(3)
C23 C24 1.417(3)
C23 C28 1.421(3)
C24 C25 1.395(3)
C24 C29 1.517(3)
C25 C26 1.369(4)
C26 C27 1.380(4)
C26 C30 1.500(4)
C27 C28 1.391(3)
C28 C31 1.510(4)

loop_
_geom_torsion_atom_site_label_1
_geom_torsion_atom_site_label_2
_geom_torsion_atom_site_label_3
_geom_torsion_atom_site_label_4
_geom_torsion
O2 B1 O1 C8 12.1(3)
N1 B1 O1 C8 -169.6(2)
O1 B1 O2 C9 6.4(3)
N1 B1 O2 C9 -171.8(2)
O2 B1 N1 C1 78.4(3)
O1 B1 N1 C1 -99.8(3)
O2 B1 N1 C5 -105.1(3)
O1 B1 N1 C5 76.7(3)
C5 N1 C1 C2 -1.3(4)
B1 N1 C1 C2 175.0(2)
C5 N1 C1 C7 179.3(2)
B1 N1 C1 C7 -4.3(3)
N1 C1 C2 C3 0.8(4)
C7 C1 C2 C3 -179.9(3)
C1 C2 C3 C4 0.0(4)
C2 C3 C4 C5 -0.4(4)
C1 N1 C5 C6 -175.8(2)
B1 N1 C5 C6 7.8(3)
C1 N1 C5 C4 0.9(3)
B1 N1 C5 C4 -175.5(2)
C3 C4 C5 N1 0.0(3)
C3 C4 C5 C6 176.4(2)
N1 C5 C6 B2 -159.2(2)
C4 C5 C6 B2 24.4(4)
C14 B2 C6 C5 7.1(4)
C23 B2 C6 C5 -175.0(2)
B1 O1 C8 C11 -146.4(3)
B1 O1 C8 C10 95.7(2)
B1 O1 C8 C9 -23.8(3)
B1 O2 C9 C12 -142.7(2)
B1 O2 C9 C13 99.1(3)
B1 O2 C9 C8 -20.8(3)
O1 C8 C9 O2 27.1(3)
C11 C8 C9 O2 144.4(3)
C10 C8 C9 O2 -87.4(3)
O1 C8 C9 C12 144.4(3)
C11 C8 C9 C12 -98.2(4)
C10 C8 C9 C12 29.9(3)
O1 C8 C9 C13 -87.0(3)
C11 C8 C9 C13 30.3(4)
C10 C8 C9 C13 158.4(3)
C6 B2 C14 C15 -119.0(3)
C23 B2 C14 C15 63.1(3)
C6 B2 C14 C19 58.3(3)
C23 B2 C14 C19 -119.6(2)
C19 C14 C15 C16 -0.7(3)
B2 C14 C15 C16 176.9(2)
C19 C14 C15 C20 180.0(2)
B2 C14 C15 C20 -2.5(3)
C14 C15 C16 C17 0.8(4)
C20 C15 C16 C17 -179.8(2)
C15 C16 C17 C18 -0.1(4)
C15 C16 C17 C21 177.5(2)
C16 C17 C18 C19 -0.6(4)
C21 C17 C18 C19 -178.2(2)
C17 C18 C19 C14 0.8(4)
C17 C18 C19 C22 -178.3(2)
C15 C14 C19 C18 -0.1(3)
B2 C14 C19 C18 -177.7(2)
C15 C14 C19 C22 178.7(2)
B2 C14 C19 C22 1.2(4)
C16 C15 C20 F2 -127.5(3)
C14 C15 C20 F2 51.9(3)
C16 C15 C20 F1 113.6(3)
C14 C15 C20 F1 -67.0(3)
C16 C15 C20 F3 -3.9(3)
C14 C15 C20 F3 175.5(2)
C18 C17 C21 F4 96.0(3)
C16 C17 C21 F4 -81.6(3)
C18 C17 C21 F5 -143.1(3)
C16 C17 C21 F5 39.3(4)
C18 C17 C21 F6 -23.8(4)
C16 C17 C21 F6 158.6(3)
C18 C19 C22 F9 -169.8(2)
C14 C19 C22 F9 11.2(4)
C18 C19 C22 F8 68.2(3)
C14 C19 C22 F8 -110.8(3)
C18 C19 C22 F7 -48.0(3)
C14 C19 C22 F7 133.0(2)
C6 B2 C23 C24 44.0(3)
C14 B2 C23 C24 -138.0(2)
C6 B2 C23 C28 -133.4(2)
C14 B2 C23 C28 44.5(3)
C28 C23 C24 C25 2.3(3)
B2 C23 C24 C25 -175.4(2)
C28 C23 C24 C29 -178.4(2)
B2 C23 C24 C29 3.9(3)
C23 C24 C25 C26 -1.4(4)
C29 C24 C25 C26 179.2(2)
C24 C25 C26 C27 -0.9(4)
C24 C25 C26 C30 -180.0(3)
C25 C26 C27 C28 2.1(4)
C30 C26 C27 C28 -178.8(3)
C26 C27 C28 C23 -1.1(4)
C26 C27 C28 C31 178.6(3)
C24 C23 C28 C27 -1.0(3)
B2 C23 C28 C27 176.6(2)
C24 C23 C28 C31 179.3(2)
B2 C23 C28 C31 -3.1(4)
C25 C24 C29 F12 -147.2(2)
C23 C24 C29 F12 33.5(3)
C25 C24 C29 F11 89.8(2)
C23 C24 C29 F11 -89.5(3)
C25 C24 C29 F10 -27.6(3)
C23 C24 C29 F10 153.0(2)
C25 C26 C30 F14' -120.2(12)
C27 C26 C30 F14' 60.7(13)
C25 C26 C30 F13 44.5(9)
C27 C26 C30 F13 -134.6(8)
C25 C26 C30 F15' 20.6(10)
C27 C26 C30 F15' -158.5(9)
C25 C26 C30 F14 -174.7(8)
C27 C26 C30 F14 6.2(9)
C25 C26 C30 F15 -67.4(6)
C27 C26 C30 F15 113.5(5)
C25 C26 C30 F13' 122.6(6)
C27 C26 C30 F13' -56.5(7)
C27 C28 C31 F16 -129.3(2)
C23 C28 C31 F16 50.4(3)
C27 C28 C31 F18 109.0(3)
C23 C28 C31 F18 -71.3(3)
C27 C28 C31 F17 -10.0(4)
C23 C28 C31 F17 169.8(2)
